data_4106394
loop_
_publ_author_name
'Wenliang Huang'
'Saeed I. Khan'
'Paula L. Diaconescu'

_publ_section_title
;
 Scandium Arene Inverted-Sandwich Complexes Supported by a Ferrocene
 Diamide Ligand
;
_journal_name_full 'Journal of the American Chemical Society'
_journal_page_first 10410
_journal_page_last 10413
_journal_paper_doi 10.1021/ja204304f
_journal_volume 133
_journal_year 2011
_chemical_formula_moiety 'C36 H48 Fe N2 Sc Si2, C22 H38 Fe N2 Sc Si2'
_chemical_formula_sum 'C58 H86 Fe2 N4 Sc2 Si4'
_chemical_formula_weight 1153.29
_chemical_name_systematic
; 
 ? 
;
_space_group_IT_number 15
_symmetry_cell_setting monoclinic
_symmetry_space_group_name_Hall '-C 2yc'
_symmetry_space_group_name_H-M 'C 1 2/c 1'
_atom_sites_solution_hydrogens geom
_atom_sites_solution_primary direct
_atom_sites_solution_secondary difmap
_audit_creation_method SHELXL-97
_cell_angle_alpha 90.00
_cell_angle_beta 110.325(2)
_cell_angle_gamma 90.00
_cell_formula_units_Z 8
_cell_length_a 26.691(7)
_cell_length_b 16.168(4)
_cell_length_c 32.429(11)
_cell_measurement_reflns_used 9963
_cell_measurement_temperature 100(2)
_cell_measurement_theta_max 28.92
_cell_measurement_theta_min 3.86
_cell_volume 13123(6)
_computing_cell_refinement 'Bruker SAINT'
_computing_data_collection 'Bruker APEX2'
_computing_data_reduction 'Bruker SAINT'
_computing_molecular_graphics 'Bruker SHELXTL'
_computing_publication_material 'Bruker SHELXTL'
_computing_structure_refinement 'SHELXL-97 (Sheldrick, 2008)'
_computing_structure_solution 'SHELXS-97 (Sheldrick, 2008)'
_diffrn_ambient_temperature 100(2)
_diffrn_measured_fraction_theta_full 0.996
_diffrn_measured_fraction_theta_max 0.952
_diffrn_measurement_device_type 'Bruker APEX-II CCD'
_diffrn_measurement_method '\f and \w scans'
_diffrn_radiation_monochromator graphite
_diffrn_radiation_source 'fine-focus sealed tube'
_diffrn_radiation_type MoK\a
_diffrn_radiation_wavelength 0.71073
_diffrn_reflns_av_R_equivalents 0.0506
_diffrn_reflns_av_sigmaI/netI 0.0595
_diffrn_reflns_limit_h_max 36
_diffrn_reflns_limit_h_min -37
_diffrn_reflns_limit_k_max 23
_diffrn_reflns_limit_k_min -22
_diffrn_reflns_limit_l_max 46
_diffrn_reflns_limit_l_min -46
_diffrn_reflns_number 64195
_diffrn_reflns_theta_full 25.00
_diffrn_reflns_theta_max 30.56
_diffrn_reflns_theta_min 3.87
_exptl_absorpt_coefficient_mu 0.740
_exptl_absorpt_correction_T_max 0.9500
_exptl_absorpt_correction_T_min 0.9230
_exptl_absorpt_correction_type multi-scan
_exptl_absorpt_process_details 'twinabs (Bruker)'
_exptl_crystal_colour 'dark purple'
_exptl_crystal_density_diffrn 1.167
_exptl_crystal_description block
_exptl_crystal_F_000 4896
_exptl_crystal_size_max 0.11
_exptl_crystal_size_mid 0.09
_exptl_crystal_size_min 0.07
_platon_squeeze_details
;
;
_refine_diff_density_max 0.878
_refine_diff_density_min -0.412
_refine_diff_density_rms 0.084
_refine_ls_extinction_method none
_refine_ls_goodness_of_fit_ref 1.029
_refine_ls_hydrogen_treatment constr
_refine_ls_matrix_type full
_refine_ls_number_parameters 631
_refine_ls_number_reflns 19166
_refine_ls_number_restraints 0
_refine_ls_restrained_S_all 1.029
_refine_ls_R_factor_all 0.0649
_refine_ls_R_factor_gt 0.0431
_refine_ls_shift/su_max 0.005
_refine_ls_shift/su_mean 0.001
_refine_ls_structure_factor_coef Fsqd
_refine_ls_weighting_details 'calc w=1/[\s^2^(Fo^2^)+(0.0567P)^2^+0.0000P] where P=(Fo^2^+2Fc^2^)/3'
_refine_ls_weighting_scheme calc
_refine_ls_wR_factor_gt 0.1071
_refine_ls_wR_factor_ref 0.1158
_reflns_number_gt 13745
_reflns_number_total 19166
_reflns_threshold_expression >2sigma(I)
_cod_data_source_file ja204304f_si_002_3.cif
_cod_data_source_block 2-anth
_cod_database_code 4106394

loop_
_symmetry_equiv_pos_as_xyz
'x, y, z'
'-x, y, -z+1/2'
'x+1/2, y+1/2, z'
'-x+1/2, y+1/2, -z+1/2'
'-x, -y, -z'
'x, -y, z-1/2'
'-x+1/2, -y+1/2, -z'
'x+1/2, -y+1/2, z-1/2'

loop_
_atom_site_label
_atom_site_type_symbol
_atom_site_fract_x
_atom_site_fract_y
_atom_site_fract_z
_atom_site_U_iso_or_equiv
_atom_site_adp_type
_atom_site_occupancy
_atom_site_symmetry_multiplicity
_atom_site_calc_flag
_atom_site_refinement_flags
Sc1 Sc 0.385563(14) 1.02250(2) 0.098490(12) 0.01350(8) Uani 1 1 d .
Sc2 Sc 0.215242(14) 0.87848(2) 0.129101(12) 0.01294(8) Uani 1 1 d .
Fe1 Fe 0.405343(11) 1.168784(17) 0.144261(9) 0.01367(7) Uani 1 1 d .
Fe2 Fe 0.118991(11) 0.819492(17) 0.064847(9) 0.01407(7) Uani 1 1 d .
Si1 Si 0.37608(2) 1.12189(3) -0.001922(19) 0.01714(12) Uani 1 1 d .
Si2 Si 0.52511(2) 0.96983(4) 0.13074(2) 0.02022(13) Uani 1 1 d .
Si3 Si 0.15853(2) 0.85289(4) 0.212558(19) 0.01677(12) Uani 1 1 d .
Si4 Si 0.27023(2) 0.67535(3) 0.143594(19) 0.01571(11) Uani 1 1 d .
N1 N 0.36872(7) 1.10714(10) 0.04805(5) 0.0171(3) Uani 1 1 d .
N2 N 0.46649(7) 1.01208(10) 0.13202(5) 0.0164(3) Uani 1 1 d .
N3 N 0.16115(7) 0.88126(11) 0.16229(5) 0.0172(3) Uani 1 1 d .
N4 N 0.23581(6) 0.76036(10) 0.11580(5) 0.0164(3) Uani 1 1 d .
C1 C 0.36632(8) 0.88813(12) 0.13338(7) 0.0172(4) Uani 1 1 d .
H1A H 0.3926 0.8692 0.1621 0.021 Uiso 1 1 calc R
C2 C 0.37526(9) 0.86737(12) 0.09400(7) 0.0201(4) Uani 1 1 d .
H2A H 0.4062 0.8315 0.0950 0.024 Uiso 1 1 calc R
C3 C 0.34085(9) 0.89641(13) 0.05432(7) 0.0207(4) Uani 1 1 d .
H3A H 0.3467 0.8822 0.0263 0.025 Uiso 1 1 calc R
C4 C 0.29726(8) 0.94713(12) 0.05370(7) 0.0174(4) Uani 1 1 d .
H4A H 0.2740 0.9715 0.0251 0.021 Uiso 1 1 calc R
C5 C 0.28356(8) 0.95986(12) 0.09141(6) 0.0141(4) Uani 1 1 d .
C6 C 0.23523(8) 0.99836(12) 0.09154(6) 0.0157(4) Uani 1 1 d .
H6A H 0.2083 1.0154 0.0627 0.019 Uiso 1 1 calc R
C7 C 0.23539(8) 1.04151(12) 0.13150(7) 0.0163(4) Uani 1 1 d .
C8 C 0.20188(9) 1.10785(13) 0.13152(7) 0.0207(4) Uani 1 1 d .
H8A H 0.1777 1.1280 0.1044 0.025 Uiso 1 1 calc R
C9 C 0.20331(10) 1.14478(14) 0.17054(8) 0.0266(5) Uani 1 1 d .
H9A H 0.1801 1.1897 0.1700 0.032 Uiso 1 1 calc R
C10 C 0.23888(10) 1.11579(14) 0.21049(8) 0.0271(5) Uani 1 1 d .
H10A H 0.2400 1.1410 0.2372 0.032 Uiso 1 1 calc R
C11 C 0.27268(9) 1.05007(13) 0.21121(7) 0.0216(4) Uani 1 1 d .
H11A H 0.2971 1.0312 0.2385 0.026 Uiso 1 1 calc R
C12 C 0.27129(8) 1.01114(12) 0.17223(7) 0.0153(4) Uani 1 1 d .
C13 C 0.30327(8) 0.93826(12) 0.17058(6) 0.0155(4) Uani 1 1 d .
H13A H 0.3252 0.9116 0.1989 0.019 Uiso 1 1 calc R
C14 C 0.31960(8) 0.92816(12) 0.13304(6) 0.0143(4) Uani 1 1 d .
C15 C 0.36306(8) 1.16980(12) 0.07571(6) 0.0157(4) Uani 1 1 d .
C16 C 0.32727(8) 1.16363(12) 0.10062(7) 0.0173(4) Uani 1 1 d .
H16A H 0.3016 1.1174 0.0985 0.021 Uiso 1 1 calc R
C17 C 0.33528(8) 1.23337(13) 0.12928(7) 0.0211(4) Uani 1 1 d .
H17A H 0.3155 1.2456 0.1497 0.025 Uiso 1 1 calc R
C18 C 0.37584(9) 1.28336(12) 0.12249(7) 0.0201(4) Uani 1 1 d .
H18A H 0.3896 1.3368 0.1377 0.024 Uiso 1 1 calc R
C19 C 0.39414(8) 1.24392(12) 0.09110(7) 0.0189(4) Uani 1 1 d .
H19A H 0.4229 1.2650 0.0807 0.023 Uiso 1 1 calc R
C20 C 0.46374(8) 1.07425(12) 0.16112(6) 0.0159(4) Uani 1 1 d .
C21 C 0.42996(8) 1.07032(13) 0.18776(6) 0.0178(4) Uani 1 1 d .
H21A H 0.4073 1.0221 0.1894 0.021 Uiso 1 1 calc R
C22 C 0.43349(9) 1.14676(13) 0.21047(7) 0.0198(4) Uani 1 1 d .
H22A H 0.4149 1.1607 0.2316 0.024 Uiso 1 1 calc R
C23 C 0.46883(8) 1.19950(13) 0.19805(7) 0.0209(4) Uani 1 1 d .
H23A H 0.4796 1.2569 0.2091 0.025 Uiso 1 1 calc R
C24 C 0.48657(8) 1.15587(13) 0.16738(7) 0.0181(4) Uani 1 1 d .
H24A H 0.5113 1.1781 0.1530 0.022 Uiso 1 1 calc R
C25 C 0.43621(11) 1.18694(15) 0.00344(9) 0.0340(6) Uani 1 1 d .
H25A H 0.4682 1.1606 0.0241 0.051 Uiso 1 1 calc R
H25B H 0.4317 1.2419 0.0144 0.051 Uiso 1 1 calc R
H25C H 0.4402 1.1922 -0.0254 0.051 Uiso 1 1 calc R
C26 C 0.38540(9) 1.01753(13) -0.02305(8) 0.0248(5) Uani 1 1 d .
H26A H 0.4172 0.9912 -0.0022 0.037 Uiso 1 1 calc R
H26B H 0.3899 1.0235 -0.0516 0.037 Uiso 1 1 calc R
H26C H 0.3540 0.9832 -0.0263 0.037 Uiso 1 1 calc R
C27 C 0.31459(10) 1.17344(13) -0.04212(7) 0.0239(5) Uani 1 1 d .
C28 C 0.31118(11) 1.26356(14) -0.02841(8) 0.0301(5) Uani 1 1 d .
H28A H 0.2793 1.2897 -0.0493 0.045 Uiso 1 1 calc R
H28B H 0.3431 1.2937 -0.0283 0.045 Uiso 1 1 calc R
H28C H 0.3090 1.2649 0.0011 0.045 Uiso 1 1 calc R
C29 C 0.26458(10) 1.12734(15) -0.04174(9) 0.0343(6) Uani 1 1 d .
H29A H 0.2327 1.1538 -0.0624 0.051 Uiso 1 1 calc R
H29B H 0.2628 1.1291 -0.0121 0.051 Uiso 1 1 calc R
H29C H 0.2662 1.0697 -0.0505 0.051 Uiso 1 1 calc R
C30 C 0.31671(14) 1.17176(16) -0.08897(8) 0.0417(7) Uani 1 1 d .
H30A H 0.2847 1.1985 -0.1093 0.062 Uiso 1 1 calc R
H30B H 0.3182 1.1143 -0.0981 0.062 Uiso 1 1 calc R
H30C H 0.3486 1.2014 -0.0894 0.062 Uiso 1 1 calc R
C31 C 0.57563(10) 1.05102(17) 0.13138(10) 0.0378(6) Uani 1 1 d .
H31A H 0.5602 1.0891 0.1067 0.057 Uiso 1 1 calc R
H31B H 0.6074 1.0245 0.1287 0.057 Uiso 1 1 calc R
H31C H 0.5857 1.0818 0.1591 0.057 Uiso 1 1 calc R
C32 C 0.50888(9) 0.91054(15) 0.07825(8) 0.0277(5) Uani 1 1 d .
H32A H 0.4929 0.9478 0.0533 0.042 Uiso 1 1 calc R
H32B H 0.4835 0.8663 0.0776 0.042 Uiso 1 1 calc R
H32C H 0.5417 0.8864 0.0763 0.042 Uiso 1 1 calc R
C33 C 0.55601(9) 0.89715(16) 0.17900(8) 0.0302(5) Uani 1 1 d .
C34 C 0.56322(12) 0.9431(2) 0.22217(9) 0.0468(8) Uani 1 1 d .
H34A H 0.5791 0.9056 0.2471 0.070 Uiso 1 1 calc R
H34B H 0.5284 0.9621 0.2222 0.070 Uiso 1 1 calc R
H34C H 0.5868 0.9908 0.2248 0.070 Uiso 1 1 calc R
C35 C 0.61097(11) 0.8656(2) 0.18019(10) 0.0487(8) Uani 1 1 d .
H35A H 0.6259 0.8282 0.2053 0.073 Uiso 1 1 calc R
H35B H 0.6351 0.9127 0.1832 0.073 Uiso 1 1 calc R
H35C H 0.6069 0.8360 0.1529 0.073 Uiso 1 1 calc R
C36 C 0.51969(12) 0.82173(18) 0.17537(10) 0.0441(7) Uani 1 1 d .
H36A H 0.5361 0.7847 0.2003 0.066 Uiso 1 1 calc R
H36B H 0.5150 0.7922 0.1479 0.066 Uiso 1 1 calc R
H36C H 0.4848 0.8402 0.1756 0.066 Uiso 1 1 calc R
C37 C 0.11764(8) 0.87727(13) 0.12295(7) 0.0164(4) Uani 1 1 d .
C38 C 0.07715(8) 0.81433(13) 0.10678(7) 0.0205(4) Uani 1 1 d .
H38A H 0.0731 0.7643 0.1235 0.025 Uiso 1 1 calc R
C39 C 0.04303(8) 0.83654(14) 0.06374(7) 0.0227(5) Uani 1 1 d .
H39A H 0.0109 0.8048 0.0453 0.027 Uiso 1 1 calc R
C40 C 0.06246(8) 0.91111(14) 0.05102(7) 0.0217(4) Uani 1 1 d .
H40A H 0.0465 0.9409 0.0224 0.026 Uiso 1 1 calc R
C41 C 0.10811(8) 0.93620(12) 0.08732(7) 0.0178(4) Uani 1 1 d .
H41A H 0.1306 0.9858 0.0878 0.021 Uiso 1 1 calc R
C42 C 0.19121(8) 0.75429(12) 0.07656(7) 0.0160(4) Uani 1 1 d .
C43 C 0.14511(8) 0.70060(12) 0.06627(7) 0.0191(4) Uani 1 1 d .
H43A H 0.1400 0.6555 0.0855 0.023 Uiso 1 1 calc R
C44 C 0.10880(8) 0.72103(13) 0.02353(7) 0.0211(4) Uani 1 1 d .
H44A H 0.0742 0.6925 0.0077 0.025 Uiso 1 1 calc R
C45 C 0.13021(8) 0.78941(13) 0.00741(7) 0.0200(4) Uani 1 1 d .
H45A H 0.1133 0.8174 -0.0216 0.024 Uiso 1 1 calc R
C46 C 0.18060(8) 0.80975(12) 0.03975(6) 0.0167(4) Uani 1 1 d .
H46A H 0.2044 0.8561 0.0375 0.020 Uiso 1 1 calc R
C47 C 0.22715(9) 0.86796(15) 0.25374(7) 0.0260(5) Uani 1 1 d .
H47A H 0.2527 0.8343 0.2454 0.039 Uiso 1 1 calc R
H47B H 0.2276 0.8510 0.2829 0.039 Uiso 1 1 calc R
H47C H 0.2371 0.9264 0.2545 0.039 Uiso 1 1 calc R
C48 C 0.14056(9) 0.74110(13) 0.21542(8) 0.0249(5) Uani 1 1 d .
H48A H 0.1658 0.7060 0.2075 0.037 Uiso 1 1 calc R
H48B H 0.1043 0.7311 0.1949 0.037 Uiso 1 1 calc R
H48C H 0.1423 0.7279 0.2454 0.037 Uiso 1 1 calc R
C49 C 0.10831(9) 0.91793(13) 0.22812(7) 0.0199(4) Uani 1 1 d .
C50 C 0.12408(11) 1.00954(14) 0.23081(9) 0.0309(5) Uani 1 1 d .
H50A H 0.0980 1.0425 0.2388 0.046 Uiso 1 1 calc R
H50B H 0.1247 1.0279 0.2022 0.046 Uiso 1 1 calc R
H50C H 0.1596 1.0168 0.2531 0.046 Uiso 1 1 calc R
C51 C 0.10760(10) 0.88941(15) 0.27325(8) 0.0287(5) Uani 1 1 d .
H51A H 0.0818 0.9227 0.2814 0.043 Uiso 1 1 calc R
H51B H 0.1433 0.8964 0.2954 0.043 Uiso 1 1 calc R
H51C H 0.0973 0.8310 0.2716 0.043 Uiso 1 1 calc R
C52 C 0.05161(9) 0.90839(16) 0.19428(8) 0.0307(5) Uani 1 1 d .
H52A H 0.0267 0.9425 0.2032 0.046 Uiso 1 1 calc R
H52B H 0.0407 0.8503 0.1928 0.046 Uiso 1 1 calc R
H52C H 0.0513 0.9264 0.1653 0.046 Uiso 1 1 calc R
C53 C 0.31909(9) 0.71485(13) 0.19638(7) 0.0224(4) Uani 1 1 d .
H53A H 0.3425 0.7559 0.1901 0.034 Uiso 1 1 calc R
H53B H 0.3407 0.6688 0.2130 0.034 Uiso 1 1 calc R
H53C H 0.2998 0.7406 0.2138 0.034 Uiso 1 1 calc R
C54 C 0.22603(9) 0.59659(13) 0.15700(8) 0.0239(5) Uani 1 1 d .
H54A H 0.2060 0.6233 0.1736 0.036 Uiso 1 1 calc R
H54B H 0.2481 0.5521 0.1747 0.036 Uiso 1 1 calc R
H54C H 0.2010 0.5735 0.1297 0.036 Uiso 1 1 calc R
C55 C 0.30716(8) 0.61798(12) 0.11146(7) 0.0180(4) Uani 1 1 d .
C56 C 0.35731(10) 0.66486(15) 0.11228(9) 0.0314(6) Uani 1 1 d .
H56A H 0.3754 0.6338 0.0956 0.047 Uiso 1 1 calc R
H56B H 0.3814 0.6712 0.1428 0.047 Uiso 1 1 calc R
H56C H 0.3472 0.7196 0.0990 0.047 Uiso 1 1 calc R
C57 C 0.32359(10) 0.53129(13) 0.13097(8) 0.0251(5) Uani 1 1 d .
H57A H 0.3425 0.5024 0.1142 0.038 Uiso 1 1 calc R
H57B H 0.2916 0.4999 0.1295 0.038 Uiso 1 1 calc R
H57C H 0.3471 0.5363 0.1617 0.038 Uiso 1 1 calc R
C58 C 0.27079(10) 0.60882(15) 0.06302(7) 0.0293(5) Uani 1 1 d .
H58A H 0.2900 0.5791 0.0468 0.044 Uiso 1 1 calc R
H58B H 0.2606 0.6638 0.0500 0.044 Uiso 1 1 calc R
H58C H 0.2386 0.5778 0.0614 0.044 Uiso 1 1 calc R

loop_
_atom_site_aniso_label
_atom_site_aniso_U_11
_atom_site_aniso_U_22
_atom_site_aniso_U_33
_atom_site_aniso_U_23
_atom_site_aniso_U_13
_atom_site_aniso_U_12
Sc1 0.01290(17) 0.01305(17) 0.01473(18) -0.00072(14) 0.00502(14) -0.00265(13)
Sc2 0.01194(17) 0.01326(17) 0.01418(18) -0.00026(13) 0.00524(13) -0.00251(13)
Fe1 0.01459(14) 0.01494(14) 0.01161(14) -0.00156(10) 0.00471(11) -0.00109(10)
Fe2 0.01220(13) 0.01563(14) 0.01376(14) -0.00199(11) 0.00372(10) -0.00132(10)
Si1 0.0222(3) 0.0156(3) 0.0161(3) -0.0032(2) 0.0097(2) -0.0057(2)
Si2 0.0134(3) 0.0256(3) 0.0232(3) -0.0088(2) 0.0083(2) -0.0015(2)
Si3 0.0188(3) 0.0180(3) 0.0155(3) -0.0020(2) 0.0084(2) -0.0046(2)
Si4 0.0152(3) 0.0144(3) 0.0170(3) 0.0009(2) 0.0050(2) 0.0003(2)
N1 0.0206(9) 0.0151(8) 0.0145(8) -0.0027(6) 0.0050(7) -0.0047(7)
N2 0.0157(8) 0.0185(8) 0.0159(8) -0.0040(7) 0.0066(7) -0.0023(7)
N3 0.0169(8) 0.0211(9) 0.0144(8) -0.0036(7) 0.0065(7) -0.0067(7)
N4 0.0131(8) 0.0153(8) 0.0176(9) 0.0008(6) 0.0012(6) -0.0007(6)
C1 0.0158(9) 0.0155(9) 0.0206(10) 0.0021(8) 0.0068(8) -0.0021(7)
C2 0.0204(10) 0.0127(9) 0.0310(12) -0.0009(8) 0.0136(9) -0.0040(8)
C3 0.0247(11) 0.0186(10) 0.0234(11) -0.0077(8) 0.0140(9) -0.0096(8)
C4 0.0170(10) 0.0188(10) 0.0164(10) -0.0016(8) 0.0058(8) -0.0084(8)
C5 0.0141(9) 0.0130(9) 0.0154(9) -0.0013(7) 0.0053(7) -0.0065(7)
C6 0.0155(9) 0.0159(9) 0.0143(9) 0.0034(7) 0.0032(7) -0.0016(7)
C7 0.0169(9) 0.0145(9) 0.0178(10) 0.0007(7) 0.0065(8) -0.0053(7)
C8 0.0216(10) 0.0160(10) 0.0261(11) 0.0038(8) 0.0101(9) 0.0000(8)
C9 0.0306(12) 0.0187(10) 0.0362(14) -0.0033(9) 0.0186(10) 0.0018(9)
C10 0.0352(13) 0.0237(11) 0.0284(12) -0.0082(9) 0.0189(10) -0.0042(10)
C11 0.0246(11) 0.0225(10) 0.0180(10) -0.0022(8) 0.0079(9) -0.0066(9)
C12 0.0152(9) 0.0139(9) 0.0186(10) -0.0013(7) 0.0080(8) -0.0057(7)
C13 0.0149(9) 0.0179(9) 0.0133(9) 0.0008(7) 0.0043(7) -0.0042(7)
C14 0.0141(9) 0.0124(8) 0.0164(9) -0.0011(7) 0.0052(7) -0.0058(7)
C15 0.0196(10) 0.0149(9) 0.0105(9) 0.0010(7) 0.0024(7) -0.0002(7)
C16 0.0137(9) 0.0180(10) 0.0185(10) -0.0004(8) 0.0036(8) 0.0010(7)
C17 0.0211(10) 0.0217(10) 0.0194(10) -0.0004(8) 0.0057(8) 0.0059(8)
C18 0.0270(11) 0.0136(9) 0.0166(10) -0.0012(8) 0.0036(8) 0.0020(8)
C19 0.0255(11) 0.0142(9) 0.0162(10) 0.0001(8) 0.0063(8) -0.0041(8)
C20 0.0127(9) 0.0194(10) 0.0148(9) -0.0005(8) 0.0038(7) 0.0020(7)
C21 0.0199(10) 0.0189(10) 0.0144(10) 0.0019(8) 0.0057(8) 0.0017(8)
C22 0.0234(11) 0.0243(10) 0.0105(9) -0.0017(8) 0.0044(8) 0.0032(8)
C23 0.0208(10) 0.0215(10) 0.0164(10) -0.0057(8) 0.0015(8) -0.0013(8)
C24 0.0122(9) 0.0211(10) 0.0186(10) -0.0051(8) 0.0025(8) -0.0025(8)
C25 0.0387(14) 0.0304(13) 0.0429(15) -0.0131(11) 0.0270(12) -0.0166(11)
C26 0.0282(12) 0.0209(11) 0.0284(12) -0.0054(9) 0.0137(10) -0.0020(9)
C27 0.0344(13) 0.0215(11) 0.0129(10) -0.0004(8) 0.0047(9) -0.0014(9)
C28 0.0461(15) 0.0199(11) 0.0205(12) 0.0000(9) 0.0067(10) 0.0019(10)
C29 0.0275(13) 0.0285(13) 0.0353(14) 0.0005(11) -0.0036(11) -0.0008(10)
C30 0.075(2) 0.0323(14) 0.0170(12) 0.0022(10) 0.0148(13) 0.0061(13)
C31 0.0224(12) 0.0424(15) 0.0550(17) -0.0190(13) 0.0214(12) -0.0112(11)
C32 0.0254(12) 0.0356(13) 0.0267(12) -0.0110(10) 0.0148(10) -0.0020(10)
C33 0.0226(11) 0.0417(14) 0.0239(12) -0.0062(10) 0.0050(9) 0.0127(10)
C34 0.0381(15) 0.068(2) 0.0264(14) -0.0062(13) 0.0013(12) 0.0240(14)
C35 0.0288(14) 0.069(2) 0.0462(17) -0.0033(15) 0.0098(13) 0.0224(14)
C36 0.0397(16) 0.0437(16) 0.0441(17) 0.0115(13) 0.0084(13) 0.0079(13)
C37 0.0142(9) 0.0219(10) 0.0158(10) -0.0060(8) 0.0085(7) -0.0020(8)
C38 0.0178(10) 0.0235(11) 0.0224(11) -0.0055(8) 0.0098(8) -0.0080(8)
C39 0.0097(9) 0.0315(12) 0.0262(12) -0.0083(9) 0.0054(8) -0.0030(8)
C40 0.0135(9) 0.0254(11) 0.0234(11) -0.0047(9) 0.0028(8) 0.0040(8)
C41 0.0154(10) 0.0166(9) 0.0219(11) -0.0028(8) 0.0072(8) 0.0007(8)
C42 0.0153(9) 0.0139(9) 0.0182(10) -0.0030(7) 0.0053(7) 0.0002(7)
C43 0.0170(10) 0.0151(9) 0.0229(11) -0.0028(8) 0.0040(8) -0.0017(8)
C44 0.0190(10) 0.0212(10) 0.0209(11) -0.0075(8) 0.0043(8) -0.0036(8)
C45 0.0197(10) 0.0259(11) 0.0143(10) -0.0043(8) 0.0057(8) 0.0025(8)
C46 0.0190(10) 0.0175(9) 0.0149(10) -0.0024(8) 0.0075(8) 0.0000(8)
C47 0.0251(11) 0.0329(12) 0.0191(11) -0.0003(9) 0.0067(9) -0.0055(10)
C48 0.0305(12) 0.0200(10) 0.0289(12) -0.0015(9) 0.0161(10) -0.0034(9)
C49 0.0243(11) 0.0194(10) 0.0198(10) -0.0020(8) 0.0125(9) -0.0030(8)
C50 0.0423(15) 0.0202(11) 0.0369(14) -0.0018(10) 0.0225(12) -0.0001(10)
C51 0.0410(14) 0.0282(12) 0.0253(12) -0.0020(9) 0.0222(11) -0.0011(10)
C52 0.0250(12) 0.0367(14) 0.0336(14) -0.0059(11) 0.0141(10) 0.0006(10)
C53 0.0259(11) 0.0188(10) 0.0187(11) 0.0006(8) 0.0027(9) 0.0014(9)
C54 0.0237(11) 0.0197(10) 0.0320(13) 0.0055(9) 0.0143(10) 0.0009(9)
C55 0.0196(10) 0.0143(9) 0.0208(10) 0.0018(8) 0.0080(8) 0.0007(8)
C56 0.0293(13) 0.0239(12) 0.0484(16) -0.0049(11) 0.0229(12) -0.0046(10)
C57 0.0317(12) 0.0180(10) 0.0286(12) 0.0039(9) 0.0140(10) 0.0054(9)
C58 0.0335(13) 0.0300(12) 0.0229(12) -0.0021(9) 0.0077(10) 0.0088(10)

loop_
_atom_type_symbol
_atom_type_description
_atom_type_scat_dispersion_real
_atom_type_scat_dispersion_imag
_atom_type_scat_source
C C 0.0033 0.0016 'International Tables Vol C Tables 4.2.6.8 and 6.1.1.4'
H H 0.0000 0.0000 'International Tables Vol C Tables 4.2.6.8 and 6.1.1.4'
N N 0.0061 0.0033 'International Tables Vol C Tables 4.2.6.8 and 6.1.1.4'
Si Si 0.0817 0.0704 'International Tables Vol C Tables 4.2.6.8 and 6.1.1.4'
Sc Sc 0.2519 0.3716 'International Tables Vol C Tables 4.2.6.8 and 6.1.1.4'
Fe Fe 0.3463 0.8444 'International Tables Vol C Tables 4.2.6.8 and 6.1.1.4'

loop_
_geom_angle_atom_site_label_1
_geom_angle_atom_site_label_2
_geom_angle_atom_site_label_3
_geom_angle
N1 Sc1 N2 111.91(7)
N1 Sc1 C20 108.28(7)
N2 Sc1 C20 34.04(6)
N1 Sc1 C15 33.87(6)
N2 Sc1 C15 109.48(7)
C20 Sc1 C15 88.19(7)
N1 Sc1 C2 128.74(7)
N2 Sc1 C2 91.29(7)
C20 Sc1 C2 115.08(7)
C15 Sc1 C2 156.74(7)
N1 Sc1 C3 98.94(7)
N2 Sc1 C3 115.68(7)
C20 Sc1 C3 145.52(7)
C15 Sc1 C3 125.43(7)
C2 Sc1 C3 31.60(7)
N1 Sc1 C1 152.32(7)
N2 Sc1 C1 91.81(7)
C20 Sc1 C1 99.36(7)
C15 Sc1 C1 149.96(7)
C2 Sc1 C1 32.25(7)
C3 Sc1 C1 56.33(7)
N1 Sc1 C4 87.84(7)
N2 Sc1 C4 146.78(7)
C20 Sc1 C4 161.79(7)
C15 Sc1 C4 101.70(7)
C2 Sc1 C4 56.12(7)
C3 Sc1 C4 31.99(7)
C1 Sc1 C4 64.61(7)
N1 Sc1 Fe1 78.74(5)
N2 Sc1 Fe1 79.37(5)
C20 Sc1 Fe1 47.30(5)
C15 Sc1 Fe1 47.25(5)
C2 Sc1 Fe1 152.26(5)
C3 Sc1 Fe1 164.09(5)
C1 Sc1 Fe1 121.22(5)
C4 Sc1 Fe1 132.24(5)
N1 Sc1 C5 103.55(6)
N2 Sc1 C5 144.48(6)
C20 Sc1 C5 133.83(6)
C15 Sc1 C5 100.97(6)
C2 Sc1 C5 63.78(6)
C3 Sc1 C5 54.42(6)
C1 Sc1 C5 53.42(6)
C4 Sc1 C5 29.59(6)
Fe1 Sc1 C5 110.50(4)
N1 Sc1 C14 132.59(6)
N2 Sc1 C14 115.36(7)
C20 Sc1 C14 108.47(7)
C15 Sc1 C14 120.63(6)
C2 Sc1 C14 54.41(6)
C3 Sc1 C14 63.68(6)
C1 Sc1 C14 29.50(6)
C4 Sc1 C14 53.33(6)
Fe1 Sc1 C14 106.19(4)
C5 Sc1 C14 29.65(6)
N4 Sc2 N3 114.15(7)
N4 Sc2 C6 120.48(7)
N3 Sc2 C6 123.48(7)
N4 Sc2 C13 101.76(7)
N3 Sc2 C13 114.26(7)
C6 Sc2 C13 68.24(7)
N4 Sc2 C37 108.34(7)
N3 Sc2 C37 33.30(6)
C6 Sc2 C37 111.22(7)
C13 Sc2 C37 143.39(7)
N4 Sc2 C42 33.33(6)
N3 Sc2 C42 107.58(7)
C6 Sc2 C42 109.69(7)
C13 Sc2 C42 129.83(7)
C37 Sc2 C42 85.92(6)
N4 Sc2 C7 147.68(7)
N3 Sc2 C7 97.58(6)
C6 Sc2 C7 32.88(6)
C13 Sc2 C7 57.03(6)
C37 Sc2 C7 101.49(6)
C42 Sc2 C7 142.03(7)
N4 Sc2 C12 134.26(6)
N3 Sc2 C12 94.24(6)
C6 Sc2 C12 56.81(7)
C13 Sc2 C12 32.50(6)
C37 Sc2 C12 114.43(6)
C42 Sc2 C12 158.10(6)
C7 Sc2 C12 30.58(6)
N4 Sc2 C5 94.65(6)
N3 Sc2 C5 151.16(6)
C6 Sc2 C5 30.25(6)
C13 Sc2 C5 54.64(6)
C37 Sc2 C5 139.62(6)
C42 Sc2 C5 97.25(6)
C7 Sc2 C5 53.63(6)
C12 Sc2 C5 62.25(6)
N4 Sc2 Fe2 77.08(5)
N3 Sc2 Fe2 76.95(5)
C6 Sc2 Fe2 101.43(5)
C13 Sc2 Fe2 167.55(5)
C37 Sc2 Fe2 45.71(5)
C42 Sc2 Fe2 45.52(4)
C7 Sc2 Fe2 118.02(5)
C12 Sc2 Fe2 146.90(5)
C5 Sc2 Fe2 112.94(5)
N4 Sc2 C14 86.78(6)
N3 Sc2 C14 144.26(6)
C6 Sc2 C14 54.67(6)
C13 Sc2 C14 30.20(6)
C37 Sc2 C14 164.04(6)
C42 Sc2 C14 105.33(6)
C7 Sc2 C14 62.67(6)
C12 Sc2 C14 53.12(6)
C5 Sc2 C14 29.49(5)
Fe2 Sc2 C14 137.99(4)
C23 Fe1 C18 100.50(9)
C23 Fe1 C19 114.45(9)
C18 Fe1 C19 40.80(8)
C23 Fe1 C24 41.06(8)
C18 Fe1 C24 116.90(9)
C19 Fe1 C24 101.30(9)
C23 Fe1 C22 41.11(9)
C18 Fe1 C22 118.57(8)
C19 Fe1 C22 151.86(8)
C24 Fe1 C22 68.96(9)
C23 Fe1 C17 120.07(9)
C18 Fe1 C17 40.89(9)
C19 Fe1 C17 69.07(9)
C24 Fe1 C17 154.72(8)
C22 Fe1 C17 108.07(9)
C23 Fe1 C16 159.80(8)
C18 Fe1 C16 67.97(8)
C19 Fe1 C16 68.32(8)
C24 Fe1 C16 158.81(8)
C22 Fe1 C16 128.68(9)
C17 Fe1 C16 40.57(8)
C23 Fe1 C21 68.31(9)
C18 Fe1 C21 157.52(8)
C19 Fe1 C21 161.35(8)
C24 Fe1 C21 68.12(8)
C22 Fe1 C21 40.45(8)
C17 Fe1 C21 126.85(9)
C16 Fe1 C21 116.01(8)
C23 Fe1 C20 68.51(8)
C18 Fe1 C20 155.06(8)
C19 Fe1 C20 121.75(8)
C24 Fe1 C20 40.42(8)
C22 Fe1 C20 68.51(8)
C17 Fe1 C20 163.80(8)
C16 Fe1 C20 128.52(8)
C21 Fe1 C20 40.48(8)
C23 Fe1 C15 152.15(9)
C18 Fe1 C15 68.19(8)
C19 Fe1 C15 40.59(8)
C24 Fe1 C15 119.81(8)
C22 Fe1 C15 166.51(8)
C17 Fe1 C15 68.69(8)
C16 Fe1 C15 40.57(8)
C21 Fe1 C15 130.34(8)
C20 Fe1 C15 110.71(8)
C23 Fe1 Sc1 128.53(6)
C18 Fe1 Sc1 128.07(6)
C19 Fe1 Sc1 96.41(6)
C24 Fe1 Sc1 95.20(6)
C22 Fe1 Sc1 110.45(6)
C17 Fe1 Sc1 108.84(6)
C16 Fe1 Sc1 68.74(6)
C21 Fe1 Sc1 70.29(6)
C20 Fe1 Sc1 60.20(6)
C15 Fe1 Sc1 60.40(5)
C39 Fe2 C44 100.94(9)
C39 Fe2 C38 40.88(9)
C44 Fe2 C38 115.32(9)
C39 Fe2 C43 117.31(9)
C44 Fe2 C43 40.97(8)
C38 Fe2 C43 102.02(9)
C39 Fe2 C45 118.46(9)
C44 Fe2 C45 40.85(9)
C38 Fe2 C45 152.24(8)
C43 Fe2 C45 68.87(9)
C39 Fe2 C40 40.95(9)
C44 Fe2 C40 120.05(9)
C38 Fe2 C40 69.11(9)
C43 Fe2 C40 154.92(8)
C45 Fe2 C40 107.59(9)
C39 Fe2 C41 67.88(8)
C44 Fe2 C41 159.51(8)
C38 Fe2 C41 68.16(8)
C43 Fe2 C41 159.32(8)
C45 Fe2 C41 128.13(9)
C40 Fe2 C41 40.45(8)
C39 Fe2 C46 157.31(9)
C44 Fe2 C46 68.06(8)
C38 Fe2 C46 161.61(9)
C43 Fe2 C46 68.09(8)
C45 Fe2 C46 40.49(8)
C40 Fe2 C46 126.26(9)
C41 Fe2 C46 115.58(8)
C39 Fe2 C42 155.85(9)
C44 Fe2 C42 68.49(8)
C38 Fe2 C42 122.45(9)
C43 Fe2 C42 40.74(8)
C45 Fe2 C42 68.40(8)
C40 Fe2 C42 163.00(8)
C41 Fe2 C42 128.29(8)
C46 Fe2 C42 40.18(8)
C39 Fe2 C37 68.31(8)
C44 Fe2 C37 153.07(8)
C38 Fe2 C37 40.63(8)
C43 Fe2 C37 120.50(8)
C45 Fe2 C37 165.87(8)
C40 Fe2 C37 68.69(8)
C41 Fe2 C37 40.45(8)
C46 Fe2 C37 130.01(8)
C42 Fe2 C37 110.93(8)
C39 Fe2 Sc2 127.37(6)
C44 Fe2 Sc2 128.50(6)
C38 Fe2 Sc2 95.13(6)
C43 Fe2 Sc2 94.85(6)
C45 Fe2 Sc2 111.42(6)
C40 Fe2 Sc2 109.03(6)
C41 Fe2 Sc2 68.93(6)
C46 Fe2 Sc2 71.15(6)
C42 Fe2 Sc2 60.09(6)
C37 Fe2 Sc2 59.41(6)
N1 Si1 C26 107.11(10)
N1 Si1 C25 111.43(10)
C26 Si1 C25 108.75(11)
N1 Si1 C27 110.77(10)
C26 Si1 C27 109.75(10)
C25 Si1 C27 108.99(12)
N2 Si2 C32 107.49(10)
N2 Si2 C31 112.20(10)
C32 Si2 C31 107.89(12)
N2 Si2 C33 111.32(10)
C32 Si2 C33 109.26(11)
C31 Si2 C33 108.59(13)
N3 Si3 C47 106.88(10)
N3 Si3 C48 113.49(9)
C47 Si3 C48 107.05(11)
N3 Si3 C49 111.62(9)
C47 Si3 C49 110.10(10)
C48 Si3 C49 107.61(10)
N4 Si4 C53 106.41(9)
N4 Si4 C54 113.35(9)
C53 Si4 C54 108.24(11)
N4 Si4 C55 112.66(9)
C53 Si4 C55 109.79(10)
C54 Si4 C55 106.33(10)
C15 N1 Si1 125.43(14)
C15 N1 Sc1 90.83(12)
Si1 N1 Sc1 141.06(10)
C20 N2 Si2 124.27(14)
C20 N2 Sc1 90.36(12)
Si2 N2 Sc1 144.59(10)
C37 N3 Si3 124.01(14)
C37 N3 Sc2 91.88(12)
Si3 N3 Sc2 138.56(10)
C42 N4 Si4 123.05(13)
C42 N4 Sc2 92.88(11)
Si4 N4 Sc2 139.22(10)
C14 C1 C2 121.97(19)
C14 C1 Sc1 85.40(12)
C2 C1 Sc1 71.53(11)
C14 C1 H1A 118.9
C2 C1 H1A 118.9
Sc1 C1 H1A 118.9
C3 C2 C1 119.62(19)
C3 C2 Sc1 74.88(12)
C1 C2 Sc1 76.22(12)
C3 C2 H2A 120.2
C1 C2 H2A 120.2
Sc1 C2 H2A 120.2
C2 C3 C4 119.20(19)
C2 C3 Sc1 73.53(12)
C4 C3 Sc1 76.47(11)
C2 C3 H3A 120.4
C4 C3 H3A 120.4
Sc1 C3 H3A 120.4
C5 C4 C3 122.12(19)
C5 C4 Sc1 84.54(12)
C3 C4 Sc1 71.54(11)
C5 C4 H4A 118.9
C3 C4 H4A 118.9
Sc1 C4 H4A 118.9
C4 C5 C6 124.86(18)
C4 C5 C14 117.90(18)
C6 C5 C14 117.17(17)
C4 C5 Sc1 65.87(10)
C6 C5 Sc1 133.13(13)
C14 C5 Sc1 75.15(11)
C4 C5 Sc2 134.75(13)
C6 C5 Sc2 59.20(10)
C14 C5 Sc2 75.75(11)
Sc1 C5 Sc2 150.45(8)
C5 C6 C7 118.78(17)
C5 C6 Sc2 90.55(12)
C7 C6 Sc2 82.62(11)
C5 C6 H6A 118.3
C7 C6 H6A 118.3
Sc2 C6 H6A 118.3
C8 C7 C12 119.30(19)
C8 C7 C6 123.99(19)
C12 C7 C6 116.69(18)
C8 C7 Sc2 129.18(14)
C12 C7 Sc2 75.62(11)
C6 C7 Sc2 64.50(10)
C9 C8 C7 121.1(2)
C9 C8 H8A 119.5
C7 C8 H8A 119.5
C8 C9 C10 119.8(2)
C8 C9 H9A 120.1
C10 C9 H9A 120.1
C11 C10 C9 120.1(2)
C11 C10 H10A 120.0
C9 C10 H10A 120.0
C10 C11 C12 121.0(2)
C10 C11 H11A 119.5
C12 C11 H11A 119.5
C11 C12 C7 118.73(19)
C11 C12 C13 124.08(19)
C7 C12 C13 117.15(18)
C11 C12 Sc2 131.16(14)
C7 C12 Sc2 73.80(11)
C13 C12 Sc2 64.48(10)
C14 C13 C12 118.25(17)
C14 C13 Sc2 90.30(12)
C12 C13 Sc2 83.01(11)
C14 C13 H13A 118.4
C12 C13 H13A 118.4
Sc2 C13 H13A 118.4
C1 C14 C13 125.19(18)
C1 C14 C5 118.07(18)
C13 C14 C5 116.71(17)
C1 C14 Sc1 65.10(11)
C13 C14 Sc1 133.27(13)
C5 C14 Sc1 75.21(11)
C1 C14 Sc2 136.14(13)
C13 C14 Sc2 59.51(10)
C5 C14 Sc2 74.76(11)
Sc1 C14 Sc2 149.53(8)
N1 C15 C19 130.31(19)
N1 C15 C16 123.11(17)
C19 C15 C16 105.94(17)
N1 C15 Fe1 122.17(14)
C19 C15 Fe1 67.08(11)
C16 C15 Fe1 68.22(11)
N1 C15 Sc1 55.30(10)
C19 C15 Sc1 129.58(14)
C16 C15 Sc1 84.68(11)
Fe1 C15 Sc1 72.35(6)
C17 C16 C15 109.18(18)
C17 C16 Fe1 68.69(12)
C15 C16 Fe1 71.21(11)
C17 C16 H16A 125.4
C15 C16 H16A 125.4
Fe1 C16 H16A 125.4
C18 C17 C16 107.26(18)
C18 C17 Fe1 69.30(12)
C16 C17 Fe1 70.74(12)
C18 C17 H17A 126.4
C16 C17 H17A 126.4
Fe1 C17 H17A 126.4
C19 C18 C17 108.87(18)
C19 C18 Fe1 69.74(12)
C17 C18 Fe1 69.81(12)
C19 C18 H18A 125.6
C17 C18 H18A 125.6
Fe1 C18 H18A 125.6
C18 C19 C15 108.67(18)
C18 C19 Fe1 69.46(12)
C15 C19 Fe1 72.33(11)
C18 C19 H19A 125.6
C15 C19 H19A 125.6
Fe1 C19 H19A 125.6
N2 C20 C24 129.50(18)
N2 C20 C21 124.04(18)
C24 C20 C21 106.06(17)
N2 C20 Fe1 123.50(14)
C24 C20 Fe1 67.13(11)
C21 C20 Fe1 68.34(11)
N2 C20 Sc1 55.60(10)
C24 C20 Sc1 128.00(14)
C21 C20 Sc1 87.31(12)
Fe1 C20 Sc1 72.50(6)
C22 C21 C20 109.07(18)
C22 C21 Fe1 68.57(12)
C20 C21 Fe1 71.18(11)
C22 C21 H21A 125.5
C20 C21 H21A 125.5
Fe1 C21 H21A 125.5
C21 C22 C23 107.65(18)
C21 C22 Fe1 70.98(11)
C23 C22 Fe1 68.77(12)
C21 C22 H22A 126.2
C23 C22 H22A 126.2
Fe1 C22 H22A 126.2
C24 C23 C22 108.22(18)
C24 C23 Fe1 70.11(12)
C22 C23 Fe1 70.12(12)
C24 C23 H23A 125.9
C22 C23 H23A 125.9
Fe1 C23 H23A 125.9
C23 C24 C20 108.97(18)
C23 C24 Fe1 68.83(12)
C20 C24 Fe1 72.46(11)
C23 C24 H24A 125.5
C20 C24 H24A 125.5
Fe1 C24 H24A 125.5
Si1 C25 H25A 109.5
Si1 C25 H25B 109.5
H25A C25 H25B 109.5
Si1 C25 H25C 109.5
H25A C25 H25C 109.5
H25B C25 H25C 109.5
Si1 C26 H26A 109.5
Si1 C26 H26B 109.5
H26A C26 H26B 109.5
Si1 C26 H26C 109.5
H26A C26 H26C 109.5
H26B C26 H26C 109.5
C29 C27 C28 108.6(2)
C29 C27 C30 109.3(2)
C28 C27 C30 109.18(19)
C29 C27 Si1 109.19(15)
C28 C27 Si1 109.99(15)
C30 C27 Si1 110.53(18)
C27 C28 H28A 109.5
C27 C28 H28B 109.5
H28A C28 H28B 109.5
C27 C28 H28C 109.5
H28A C28 H28C 109.5
H28B C28 H28C 109.5
C27 C29 H29A 109.5
C27 C29 H29B 109.5
H29A C29 H29B 109.5
C27 C29 H29C 109.5
H29A C29 H29C 109.5
H29B C29 H29C 109.5
C27 C30 H30A 109.5
C27 C30 H30B 109.5
H30A C30 H30B 109.5
C27 C30 H30C 109.5
H30A C30 H30C 109.5
H30B C30 H30C 109.5
Si2 C31 H31A 109.5
Si2 C31 H31B 109.5
H31A C31 H31B 109.5
Si2 C31 H31C 109.5
H31A C31 H31C 109.5
H31B C31 H31C 109.5
Si2 C32 H32A 109.5
Si2 C32 H32B 109.5
H32A C32 H32B 109.5
Si2 C32 H32C 109.5
H32A C32 H32C 109.5
H32B C32 H32C 109.5
C36 C33 C34 109.2(2)
C36 C33 C35 108.0(2)
C34 C33 C35 108.7(2)
C36 C33 Si2 110.22(17)
C34 C33 Si2 109.42(18)
C35 C33 Si2 111.22(19)
C33 C34 H34A 109.5
C33 C34 H34B 109.5
H34A C34 H34B 109.5
C33 C34 H34C 109.5
H34A C34 H34C 109.5
H34B C34 H34C 109.5
C33 C35 H35A 109.5
C33 C35 H35B 109.5
H35A C35 H35B 109.5
C33 C35 H35C 109.5
H35A C35 H35C 109.5
H35B C35 H35C 109.5
C33 C36 H36A 109.5
C33 C36 H36B 109.5
H36A C36 H36B 109.5
C33 C36 H36C 109.5
H36A C36 H36C 109.5
H36B C36 H36C 109.5
N3 C37 C38 130.11(19)
N3 C37 C41 123.87(18)
C38 C37 C41 105.76(17)
N3 C37 Fe2 124.62(14)
C38 C37 Fe2 66.87(11)
C41 C37 Fe2 68.46(11)
N3 C37 Sc2 54.82(9)
C38 C37 Sc2 130.62(14)
C41 C37 Sc2 87.07(12)
Fe2 C37 Sc2 74.88(6)
C39 C38 C37 108.78(19)
C39 C38 Fe2 69.38(12)
C37 C38 Fe2 72.50(11)
C39 C38 H38A 125.6
C37 C38 H38A 125.6
Fe2 C38 H38A 125.6
C38 C39 C40 108.87(18)
C38 C39 Fe2 69.74(12)
C40 C39 Fe2 70.11(12)
C38 C39 H39A 125.6
C40 C39 H39A 125.6
Fe2 C39 H39A 125.6
C39 C40 C41 107.05(19)
C39 C40 Fe2 68.94(12)
C41 C40 Fe2 70.88(12)
C39 C40 H40A 126.5
C41 C40 H40A 126.5
Fe2 C40 H40A 126.5
C40 C41 C37 109.48(18)
C40 C41 Fe2 68.67(11)
C37 C41 Fe2 71.08(11)
C40 C41 H41A 125.3
C37 C41 H41A 125.3
Fe2 C41 H41A 125.3
N4 C42 C46 124.41(18)
N4 C42 C43 129.25(18)
C46 C42 C43 106.01(17)
N4 C42 Fe2 123.94(14)
C46 C42 Fe2 68.64(11)
C43 C42 Fe2 66.93(11)
N4 C42 Sc2 53.79(9)
C46 C42 Sc2 89.71(12)
C43 C42 Sc2 128.23(14)
Fe2 C42 Sc2 74.39(6)
C44 C43 C42 108.74(18)
C44 C43 Fe2 69.41(12)
C42 C43 Fe2 72.33(11)
C44 C43 H43A 125.6
C42 C43 H43A 125.6
Fe2 C43 H43A 125.6
C45 C44 C43 108.20(18)
C45 C44 Fe2 69.87(12)
C43 C44 Fe2 69.61(12)
C45 C44 H44A 125.9
C43 C44 H44A 125.9
Fe2 C44 H44A 125.9
C44 C45 C46 107.76(18)
C44 C45 Fe2 69.28(12)
C46 C45 Fe2 71.02(11)
C44 C45 H45A 126.1
C46 C45 H45A 126.1
Fe2 C45 H45A 126.1
C45 C46 C42 109.23(18)
C45 C46 Fe2 68.49(11)
C42 C46 Fe2 71.17(11)
C45 C46 H46A 125.4
C42 C46 H46A 125.4
Fe2 C46 H46A 125.4
Si3 C47 H47A 109.5
Si3 C47 H47B 109.5
H47A C47 H47B 109.5
Si3 C47 H47C 109.5
H47A C47 H47C 109.5
H47B C47 H47C 109.5
Si3 C48 H48A 109.5
Si3 C48 H48B 109.5
H48A C48 H48B 109.5
Si3 C48 H48C 109.5
H48A C48 H48C 109.5
H48B C48 H48C 109.5
C52 C49 C50 108.67(19)
C52 C49 C51 108.31(18)
C50 C49 C51 109.18(18)
C52 C49 Si3 111.37(15)
C50 C49 Si3 110.09(15)
C51 C49 Si3 109.17(15)
C49 C50 H50A 109.5
C49 C50 H50B 109.5
H50A C50 H50B 109.5
C49 C50 H50C 109.5
H50A C50 H50C 109.5
H50B C50 H50C 109.5
C49 C51 H51A 109.5
C49 C51 H51B 109.5
H51A C51 H51B 109.5
C49 C51 H51C 109.5
H51A C51 H51C 109.5
H51B C51 H51C 109.5
C49 C52 H52A 109.5
C49 C52 H52B 109.5
H52A C52 H52B 109.5
C49 C52 H52C 109.5
H52A C52 H52C 109.5
H52B C52 H52C 109.5
Si4 C53 H53A 109.5
Si4 C53 H53B 109.5
H53A C53 H53B 109.5
Si4 C53 H53C 109.5
H53A C53 H53C 109.5
H53B C53 H53C 109.5
Si4 C54 H54A 109.5
Si4 C54 H54B 109.5
H54A C54 H54B 109.5
Si4 C54 H54C 109.5
H54A C54 H54C 109.5
H54B C54 H54C 109.5
C56 C55 C57 108.76(18)
C56 C55 C58 107.63(19)
C57 C55 C58 108.70(18)
C56 C55 Si4 111.40(15)
C57 C55 Si4 110.27(14)
C58 C55 Si4 110.00(15)
C55 C56 H56A 109.5
C55 C56 H56B 109.5
H56A C56 H56B 109.5
C55 C56 H56C 109.5
H56A C56 H56C 109.5
H56B C56 H56C 109.5
C55 C57 H57A 109.5
C55 C57 H57B 109.5
H57A C57 H57B 109.5
C55 C57 H57C 109.5
H57A C57 H57C 109.5
H57B C57 H57C 109.5
C55 C58 H58A 109.5
C55 C58 H58B 109.5
H58A C58 H58B 109.5
C55 C58 H58C 109.5
H58A C58 H58C 109.5
H58B C58 H58C 109.5

loop_
_geom_bond_atom_site_label_1
_geom_bond_atom_site_label_2
_geom_bond_distance
Sc1 N1 2.0589(18)
Sc1 N2 2.0604(18)
Sc1 C20 2.497(2)
Sc1 C15 2.504(2)
Sc1 C2 2.522(2)
Sc1 C3 2.539(2)
Sc1 C1 2.582(2)
Sc1 C4 2.602(2)
Sc1 Fe1 2.7443(7)
Sc1 C5 2.838(2)
Sc1 C14 2.8376(19)
Sc2 N4 2.0735(17)
Sc2 N3 2.0794(17)
Sc2 C6 2.445(2)
Sc2 C13 2.463(2)
Sc2 C37 2.543(2)
Sc2 C42 2.567(2)
Sc2 C7 2.686(2)
Sc2 C12 2.709(2)
Sc2 C5 2.846(2)
Sc2 Fe2 2.8518(7)
Sc2 C14 2.859(2)
Fe1 C23 2.027(2)
Fe1 C18 2.041(2)
Fe1 C19 2.044(2)
Fe1 C24 2.044(2)
Fe1 C22 2.045(2)
Fe1 C17 2.047(2)
Fe1 C16 2.075(2)
Fe1 C21 2.076(2)
Fe1 C20 2.115(2)
Fe1 C15 2.115(2)
Fe2 C39 2.034(2)
Fe2 C44 2.037(2)
Fe2 C38 2.039(2)
Fe2 C43 2.040(2)
Fe2 C45 2.045(2)
Fe2 C40 2.050(2)
Fe2 C41 2.079(2)
Fe2 C46 2.079(2)
Fe2 C42 2.113(2)
Fe2 C37 2.115(2)
Si1 N1 1.7155(19)
Si1 C26 1.870(2)
Si1 C25 1.876(2)
Si1 C27 1.898(2)
Si2 N2 1.7209(18)
Si2 C32 1.869(2)
Si2 C31 1.877(3)
Si2 C33 1.901(3)
Si3 N3 1.7181(18)
Si3 C47 1.870(2)
Si3 C48 1.881(2)
Si3 C49 1.905(2)
Si4 N4 1.7235(17)
Si4 C53 1.868(2)
Si4 C54 1.887(2)
Si4 C55 1.906(2)
N1 C15 1.396(3)
N2 C20 1.398(3)
N3 C37 1.397(3)
N4 C42 1.412(2)
C1 C14 1.402(3)
C1 C2 1.419(3)
C1 H1A 1.0000
C2 C3 1.378(3)
C2 H2A 1.0000
C3 C4 1.418(3)
C3 H3A 1.0000
C4 C5 1.408(3)
C4 H4A 1.0000
C5 C6 1.434(3)
C5 C14 1.452(3)
C6 C7 1.470(3)
C6 H6A 1.0000
C7 C8 1.397(3)
C7 C12 1.423(3)
C8 C9 1.388(3)
C8 H8A 0.9500
C9 C10 1.395(3)
C9 H9A 0.9500
C10 C11 1.389(3)
C10 H10A 0.9500
C11 C12 1.401(3)
C11 H11A 0.9500
C12 C13 1.467(3)
C13 C14 1.438(3)
C13 H13A 1.0000
C15 C19 1.444(3)
C15 C16 1.453(3)
C16 C17 1.429(3)
C16 H16A 1.0000
C17 C18 1.428(3)
C17 H17A 1.0000
C18 C19 1.424(3)
C18 H18A 1.0000
C19 H19A 1.0000
C20 C24 1.438(3)
C20 C21 1.450(3)
C21 C22 1.425(3)
C21 H21A 1.0000
C22 C23 1.429(3)
C22 H22A 1.0000
C23 C24 1.427(3)
C23 H23A 1.0000
C24 H24A 1.0000
C25 H25A 0.9800
C25 H25B 0.9800
C25 H25C 0.9800
C26 H26A 0.9800
C26 H26B 0.9800
C26 H26C 0.9800
C27 C29 1.533(3)
C27 C28 1.535(3)
C27 C30 1.540(3)
C28 H28A 0.9800
C28 H28B 0.9800
C28 H28C 0.9800
C29 H29A 0.9800
C29 H29B 0.9800
C29 H29C 0.9800
C30 H30A 0.9800
C30 H30B 0.9800
C30 H30C 0.9800
C31 H31A 0.9800
C31 H31B 0.9800
C31 H31C 0.9800
C32 H32A 0.9800
C32 H32B 0.9800
C32 H32C 0.9800
C33 C36 1.537(4)
C33 C34 1.537(3)
C33 C35 1.541(3)
C34 H34A 0.9800
C34 H34B 0.9800
C34 H34C 0.9800
C35 H35A 0.9800
C35 H35B 0.9800
C35 H35C 0.9800
C36 H36A 0.9800
C36 H36B 0.9800
C36 H36C 0.9800
C37 C38 1.444(3)
C37 C41 1.450(3)
C38 C39 1.422(3)
C38 H38A 1.0000
C39 C40 1.429(3)
C39 H39A 1.0000
C40 C41 1.428(3)
C40 H40A 1.0000
C41 H41A 1.0000
C42 C46 1.440(3)
C42 C43 1.447(3)
C43 C44 1.427(3)
C43 H43A 1.0000
C44 C45 1.425(3)
C44 H44A 1.0000
C45 C46 1.427(3)
C45 H45A 1.0000
C46 H46A 1.0000
C47 H47A 0.9800
C47 H47B 0.9800
C47 H47C 0.9800
C48 H48A 0.9800
C48 H48B 0.9800
C48 H48C 0.9800
C49 C52 1.538(3)
C49 C50 1.534(3)
C49 C51 1.541(3)
C50 H50A 0.9800
C50 H50B 0.9800
C50 H50C 0.9800
C51 H51A 0.9800
C51 H51B 0.9800
C51 H51C 0.9800
C52 H52A 0.9800
C52 H52B 0.9800
C52 H52C 0.9800
C53 H53A 0.9800
C53 H53B 0.9800
C53 H53C 0.9800
C54 H54A 0.9800
C54 H54B 0.9800
C54 H54C 0.9800
C55 C56 1.530(3)
C55 C57 1.538(3)
C55 C58 1.540(3)
C56 H56A 0.9800
C56 H56B 0.9800
C56 H56C 0.9800
C57 H57A 0.9800
C57 H57B 0.9800
C57 H57C 0.9800
C58 H58A 0.9800
C58 H58B 0.9800
C58 H58C 0.9800

loop_
_platon_squeeze_void_nr
_platon_squeeze_void_average_x
_platon_squeeze_void_average_y
_platon_squeeze_void_average_z
_platon_squeeze_void_volume
_platon_squeeze_void_count_electrons
_platon_squeeze_void_content
1 0.000 0.000 0.068 993 121 ' '
2 0.500 0.500 0.040 993 121 ' '
